data_4036967
loop_
_publ_author_name
'Sharada, Duddu S.'
'Shinde, Anand H.'
'Patel, Srilaxmi M.'
'Vidyacharan, Shinde'

_publ_section_title
;
 Scaffold Diversity through a Branching Double-Annulation Cascade
 Strategy: Iminium-Induced One-Pot Synthesis of Diverse Fused
 Tetrahydroisoquinoline Scaffolds.
;
_journal_issue 15
_journal_name_full 'The Journal of organic chemistry'
_journal_page_first 6463
_journal_page_last 6471
_journal_paper_doi 10.1021/acs.joc.6b01096
_journal_volume 81
_journal_year 2016
_chemical_absolute_configuration unk
_chemical_formula_moiety 'C32 H26 N4 O2'
_chemical_formula_sum 'C32 H26 N4 O2'
_chemical_formula_weight 498.59
_space_group_crystal_system orthorhombic
_space_group_IT_number 19
_space_group_name_Hall 'P 2ac 2ab'
_space_group_name_H-M_alt 'P 21 21 21'
_symmetry_Int_Tables_number 19
_atom_sites_solution_primary iterative
_audit_creation_date 2016-03-18
_audit_creation_method
;
Olex2 1.2
(compiled 2016.02.19 svn.r3266 for OlexSys, GUI svn.r5155)
;
_cell_angle_alpha 90
_cell_angle_beta 90
_cell_angle_gamma 90
_cell_formula_units_Z 4
_cell_length_a 10.3261(8)
_cell_length_b 15.0211(8)
_cell_length_c 16.2026(9)
_cell_measurement_reflns_used 1411
_cell_measurement_temperature 293
_cell_measurement_theta_max 71.0525
_cell_measurement_theta_min 4.0078
_cell_volume 2513.2(3)
_computing_cell_refinement
;
CrysAlisPro, Agilent Technologies,
Version 1.171.35.19 (release 27-10-2011 CrysAlis171 .NET)
(compiled Oct 27 2011,15:02:11)
;
_computing_data_collection
;
CrysAlisPro, Agilent Technologies,
Version 1.171.35.19 (release 27-10-2011 CrysAlis171 .NET)
(compiled Oct 27 2011,15:02:11)
;
_computing_data_reduction
;
CrysAlisPro, Agilent Technologies,
Version 1.171.35.19 (release 27-10-2011 CrysAlis171 .NET)
(compiled Oct 27 2011,15:02:11)
;
_computing_molecular_graphics 'Olex2 (Dolomanov et al., 2009)'
_computing_publication_material 'Olex2 (Dolomanov et al., 2009)'
_computing_structure_refinement 'olex2.refine (Bourhis et al., 2015)'
_computing_structure_solution 'olex2.solve (Bourhis et al., 2015)'
_diffrn_ambient_temperature 293
_diffrn_detector_area_resol_mean 16.1293
_diffrn_measured_fraction_theta_full 1
_diffrn_measured_fraction_theta_max 1
_diffrn_measurement_details
;
#__ type_ start__ end____ width___ exp.time_
  1 omega  -35.00   28.00   1.0000    2.1200
omega____ theta____ kappa____ phi______ frames
    -      -42.5000   85.0000 -142.0000 63

#__ type_ start__ end____ width___ exp.time_
  2 omega   12.00   37.00   1.0000    2.1200
omega____ theta____ kappa____ phi______ frames
    -       55.1553  -83.0000   35.0000 25

#__ type_ start__ end____ width___ exp.time_
  3 omega   48.00  138.00   1.0000    2.1200
omega____ theta____ kappa____ phi______ frames
    -      110.3105  -85.0000   98.0000 90

#__ type_ start__ end____ width___ exp.time_
  4 omega   42.00  115.00   1.0000    2.1200
omega____ theta____ kappa____ phi______ frames
    -      110.3105  -56.0000  -39.0000 73

#__ type_ start__ end____ width___ exp.time_
  5 omega  -10.00   22.00   1.0000    1.5000
omega____ theta____ kappa____ phi______ frames
    -        0.0000   85.0000  -98.0000 32

#__ type_ start__ end____ width___ exp.time_
  6 omega   17.00   42.00   1.0000    1.5000
omega____ theta____ kappa____ phi______ frames
    -        0.0000   38.0000   60.0000 25

#__ type_ start__ end____ width___ exp.time_
  7 omega  -27.00   29.00   1.0000    2.1200
omega____ theta____ kappa____ phi______ frames
    -      -42.5000   38.0000  120.0000 56

#__ type_ start__ end____ width___ exp.time_
  8 omega  -39.00   27.00   1.0000    2.1200
omega____ theta____ kappa____ phi______ frames
    -      -42.5000   38.0000    0.0000 66

#__ type_ start__ end____ width___ exp.time_
  9 omega   68.00   94.00   1.0000    2.1200
omega____ theta____ kappa____ phi______ frames
    -      110.3105  -50.0000 -120.0000 26

#__ type_ start__ end____ width___ exp.time_
 10 omega   66.00   92.00   1.0000    2.1200
omega____ theta____ kappa____ phi______ frames
    -      110.3105  -25.0000 -150.0000 26

#__ type_ start__ end____ width___ exp.time_
 11 omega   38.00   68.00   1.0000    2.1200
omega____ theta____ kappa____ phi______ frames
    -      110.3105  -38.0000   30.0000 30

#__ type_ start__ end____ width___ exp.time_
 12 omega  101.00  143.00   1.0000    2.1200
omega____ theta____ kappa____ phi______ frames
    -      110.3105  111.0000  120.0000 42

#__ type_ start__ end____ width___ exp.time_
 13 omega   39.00   88.00   1.0000    2.1200
omega____ theta____ kappa____ phi______ frames
    -      110.3105  -50.0000  120.0000 49
;
_diffrn_measurement_device_type 'SuperNova, Dual, Cu at zero, Eos'
_diffrn_measurement_method '\w scans'
_diffrn_orient_matrix_UB_11 -0.0845849000
_diffrn_orient_matrix_UB_12 0.0839178000
_diffrn_orient_matrix_UB_13 0.0084330000
_diffrn_orient_matrix_UB_21 0.0530099000
_diffrn_orient_matrix_UB_22 0.0347477000
_diffrn_orient_matrix_UB_23 -0.0827629000
_diffrn_orient_matrix_UB_31 -0.1109404000
_diffrn_orient_matrix_UB_32 -0.0474158000
_diffrn_orient_matrix_UB_33 -0.0459787000
_diffrn_radiation_monochromator mirror
_diffrn_radiation_type 'Cu K\a'
_diffrn_radiation_wavelength 1.54184
_diffrn_reflns_av_R_equivalents 0.0319
_diffrn_reflns_av_unetI/netI 0.0831
_diffrn_reflns_limit_h_max 6
_diffrn_reflns_limit_h_min -12
_diffrn_reflns_limit_k_max 16
_diffrn_reflns_limit_k_min -18
_diffrn_reflns_limit_l_max 15
_diffrn_reflns_limit_l_min -19
_diffrn_reflns_number 6242
_diffrn_reflns_theta_full 71.2297
_diffrn_reflns_theta_max 71.23
_diffrn_reflns_theta_min 4.01
_diffrn_source 'SuperNova (Cu) X-ray Source'
_exptl_absorpt_coefficient_mu 0.668
_exptl_absorpt_correction_T_max 1.00000
_exptl_absorpt_correction_T_min 0.50739
_exptl_absorpt_correction_type multi-scan
_exptl_absorpt_process_details
;
CrysAlisPro, Agilent Technologies,
Version 1.171.35.19 (release 27-10-2011 CrysAlis171 .NET)
(compiled Oct 27 2011,15:02:11)
Empirical absorption correction using spherical harmonics,
 implemented in SCALE3 ABSPACK scaling algorithm.
;
_exptl_crystal_colour 'clear whiteish white'
_exptl_crystal_colour_lustre clear
_exptl_crystal_colour_modifier whiteish
_exptl_crystal_colour_primary white
_exptl_crystal_density_diffrn 1.3176
_exptl_crystal_description needle
_exptl_crystal_F_000 1051.2013
_exptl_crystal_size_max 0.4
_exptl_crystal_size_mid 0.2
_exptl_crystal_size_min 0.2
_refine_diff_density_max 0.2545
_refine_diff_density_min -0.3158
_refine_diff_density_rms 0.0708
_refine_ls_abs_structure_details 'Flack, H. D. (1983). Acta Cryst. A39, 876-881.'
_refine_ls_abs_structure_Flack 0.2(8)
_refine_ls_d_res_high 0.8142
_refine_ls_d_res_low 11.0156
_refine_ls_goodness_of_fit_ref 1.0263
_refine_ls_hydrogen_treatment mixed
_refine_ls_matrix_type full
_refine_ls_number_constraints 48
_refine_ls_number_parameters 342
_refine_ls_number_reflns 4258
_refine_ls_number_restraints 0
_refine_ls_restrained_S_all 1.0263
_refine_ls_R_factor_all 0.1106
_refine_ls_R_factor_gt 0.0668
_refine_ls_shift/su_max 0.0000
_refine_ls_shift/su_mean 0.0000
_refine_ls_structure_factor_coef Fsqd
_refine_ls_weighting_details 'w=1/[\s^2^(Fo^2^)+(0.0780P)^2^] where P=(Fo^2^+2Fc^2^)/3'
_refine_ls_weighting_scheme calc
_refine_ls_wR_factor_gt 0.1464
_refine_ls_wR_factor_ref 0.1876
_reflns_Friedel_coverage 0.732
_reflns_limit_h_max 12
_reflns_limit_h_min -12
_reflns_limit_k_max 18
_reflns_limit_k_min -17
_reflns_limit_l_max 19
_reflns_limit_l_min -19
_reflns_number_gt 2649
_reflns_number_total 4258
_reflns_threshold_expression I>=2u(I)
_cod_data_source_file jo6b01096_si_004.cif
_cod_data_source_block exp_5258
_cod_original_sg_symbol_Hall ' P 2ac 2ab'
_cod_database_code 4036967
_chemical_oxdiff_formula 'C16 H15 N3 O'
_reflns_odcompleteness_completeness 99.84
_reflns_odcompleteness_iscentric 1
_reflns_odcompleteness_theta 66.97
_olex2_refinement_description
;
1. Fixed Uiso
 At 1.2 times of:
  All C(H) groups, All C(H,H) groups
2.a Ternary CH refined with riding coordinates:
 C8(H8), C17(H17)
2.b Secondary CH2 refined with riding coordinates:
 C16(H16a,H16b), C15(H15a,H15b), C24(H24a,H24b), C25(H25a,H25b)
2.c Aromatic/amide H refined with riding coordinates:
 C10(H10), C11(H11), C12(H12), C13(H13), C3(H3), C4(H4), C5(H5), C6(H6),
 C28(H28), C29(H29), C30(H30), C31(H31), C19(H19), C20(H20), C21(H21), C22(H22)
;
_olex2_submission_special_instructions 'No special instructions were received'

loop_
_space_group_symop_id
_space_group_symop_operation_xyz
1 x,y,z
2 x+1/2,-y+1/2,-z
3 -x,y+1/2,-z+1/2
4 -x+1/2,-y,z+1/2

loop_
_atom_site_label
_atom_site_type_symbol
_atom_site_fract_x
_atom_site_fract_y
_atom_site_fract_z
_atom_site_U_iso_or_equiv
_atom_site_adp_type
_atom_site_occupancy
_atom_site_refinement_flags_posn
N3 N 0.0526(4) 0.5143(2) 0.3828(2) 0.0403(9) Uani 1.000000 .
O2 O 0.0002(3) 0.3935(2) 0.30548(19) 0.0556(9) Uani 1.000000 .
O1 O -0.0863(3) 0.4208(2) 0.4896(2) 0.0546(9) Uani 1.000000 .
N2 N 0.3055(4) 0.3943(3) 0.4970(2) 0.0491(10) Uani 1.000000 .
N1 N 0.1131(4) 0.4588(2) 0.4408(2) 0.0397(8) Uani 1.000000 .
N4 N 0.0022(4) 0.6597(3) 0.3378(2) 0.0510(10) Uani 1.000000 .
C26 C 0.0299(5) 0.4056(3) 0.4862(3) 0.0424(10) Uani 1.000000 .
C8 C -0.0000(5) 0.6021(3) 0.4091(3) 0.0425(10) Uani 1.000000 .
C7 C -0.0617(4) 0.6266(3) 0.2700(3) 0.0462(11) Uani 1.000000 .
C14 C 0.1755(6) 0.6979(4) 0.4686(3) 0.0608(15) Uani 1.000000 .
C27 C 0.0940(5) 0.3337(3) 0.5333(3) 0.0451(11) Uani 1.000000 .
C32 C 0.2290(5) 0.3331(3) 0.5412(3) 0.0441(11) Uani 1.000000 .
C18 C 0.3297(5) 0.4873(3) 0.3742(3) 0.0489(12) Uani 1.000000 .
C1 C -0.0112(5) 0.4734(3) 0.3188(3) 0.0424(10) Uani 1.000000 .
C23 C 0.4313(6) 0.5316(4) 0.4120(4) 0.0674(16) Uani 1.000000 .
C6 C -0.1074(5) 0.6812(3) 0.2064(3) 0.0534(13) Uani 1.000000 .
C17 C 0.2450(4) 0.4223(3) 0.4213(3) 0.0432(11) Uani 1.000000 .
C2 C -0.0829(5) 0.5346(3) 0.2645(3) 0.0431(11) Uani 1.000000 .
C9 C 0.0720(5) 0.6403(3) 0.4811(3) 0.0476(12) Uani 1.000000 .
C19 C 0.3086(6) 0.4974(4) 0.2887(3) 0.0628(15) Uani 1.000000 .
C4 C -0.2059(5) 0.5547(4) 0.1392(3) 0.0610(15) Uani 1.000000 .
C31 C 0.2869(5) 0.2702(4) 0.5928(3) 0.0586(14) Uani 1.000000 .
C21 C 0.4881(7) 0.5980(5) 0.2812(4) 0.092(2) Uani 1.000000 .
C29 C 0.0792(7) 0.2070(4) 0.6229(3) 0.0645(15) Uani 1.000000 .
C10 C 0.0340(6) 0.6184(4) 0.5610(3) 0.0586(14) Uani 1.000000 .
C28 C 0.0195(5) 0.2708(3) 0.5735(3) 0.0557(13) Uani 1.000000 .
C3 C -0.1568(5) 0.4997(4) 0.2002(3) 0.0557(13) Uani 1.000000 .
C22 C 0.5104(6) 0.5873(5) 0.3639(5) 0.089(2) Uani 1.000000 .
C5 C -0.1772(6) 0.6445(4) 0.1426(3) 0.0620(15) Uani 1.000000 .
C13 C 0.2435(7) 0.7305(5) 0.5363(4) 0.083(2) Uani 1.000000 .
C30 C 0.2115(6) 0.2076(4) 0.6324(3) 0.0660(16) Uani 1.000000 .
C16 C 0.0825(6) 0.7387(4) 0.3342(4) 0.0703(17) Uani 1.000000 .
C15 C 0.2051(6) 0.7265(4) 0.3815(4) 0.0741(18) Uani 1.000000 .
C12 C 0.2076(8) 0.7069(5) 0.6145(4) 0.092(2) Uani 1.000000 .
C11 C 0.1014(8) 0.6524(4) 0.6279(3) 0.0774(19) Uani 1.000000 .
C20 C 0.3888(7) 0.5533(5) 0.2433(4) 0.0785(19) Uani 1.000000 .
C24 C 0.4627(7) 0.5160(5) 0.5010(4) 0.091(2) Uani 1.000000 .
C25 C 0.3653(7) 0.4646(5) 0.5439(3) 0.087(2) Uani 1.000000 .
H10 H -0.0365(6) 0.5810(4) 0.5695(3) 0.0703(17) Uiso 1.000000 R
H11 H 0.0756(8) 0.6388(4) 0.6814(3) 0.093(2) Uiso 1.000000 R
H12 H 0.2551(8) 0.7276(5) 0.6593(4) 0.110(3) Uiso 1.000000 R
H13 H 0.3136(7) 0.7684(5) 0.5283(4) 0.099(2) Uiso 1.000000 R
H3 H -0.1732(5) 0.4389(4) 0.1983(3) 0.0669(16) Uiso 1.000000 R
H4 H -0.2571(5) 0.5318(4) 0.0970(3) 0.0732(18) Uiso 1.000000 R
H5 H -0.2061(6) 0.6813(4) 0.1003(3) 0.0744(18) Uiso 1.000000 R
H6 H -0.0906(5) 0.7420(3) 0.2072(3) 0.0641(15) Uiso 1.000000 R
H28 H -0.0701(5) 0.2711(3) 0.5675(3) 0.0669(16) Uiso 1.000000 R
H29 H 0.0296(7) 0.1640(4) 0.6495(3) 0.0774(19) Uiso 1.000000 R
H30 H 0.2507(6) 0.1653(4) 0.6660(3) 0.0792(19) Uiso 1.000000 R
H31 H 0.3762(5) 0.2705(4) 0.6004(3) 0.0703(17) Uiso 1.000000 R
H19 H 0.2415(6) 0.4670(4) 0.2629(3) 0.0753(18) Uiso 1.000000 R
H20 H 0.3751(7) 0.5605(5) 0.1870(4) 0.094(2) Uiso 1.000000 R
H21 H 0.5407(7) 0.6359(5) 0.2505(4) 0.111(3) Uiso 1.000000 R
H22 H 0.5791(6) 0.6172(5) 0.3885(5) 0.107(3) Uiso 1.000000 R
H8 H -0.0905(5) 0.5936(3) 0.4255(3) 0.0510(12) Uiso 1.000000 R
H17 H 0.2333(4) 0.3694(3) 0.3867(3) 0.0519(13) Uiso 1.000000 R
H16a H 0.1028(6) 0.7521(4) 0.2771(4) 0.084(2) Uiso 1.000000 R
H16b H 0.0350(6) 0.7888(4) 0.3568(4) 0.084(2) Uiso 1.000000 R
H15a H 0.2532(6) 0.7819(4) 0.3823(4) 0.089(2) Uiso 1.000000 R
H15b H 0.2582(6) 0.6817(4) 0.3547(4) 0.089(2) Uiso 1.000000 R
H24a H 0.5450(7) 0.4851(5) 0.5047(4) 0.109(3) Uiso 1.000000 R
H24b H 0.4724(7) 0.5730(5) 0.5283(4) 0.109(3) Uiso 1.000000 R
H25a H 0.2980(7) 0.5049(5) 0.5625(3) 0.104(3) Uiso 1.000000 R
H25b H 0.4047(7) 0.4386(5) 0.5926(3) 0.104(3) Uiso 1.000000 R

loop_
_atom_site_aniso_label
_atom_site_aniso_U_11
_atom_site_aniso_U_22
_atom_site_aniso_U_33
_atom_site_aniso_U_12
_atom_site_aniso_U_13
_atom_site_aniso_U_23
N3 0.048(2) 0.0333(19) 0.0395(18) 0.0041(17) -0.0071(17) 0.0003(16)
O2 0.076(2) 0.0352(17) 0.0557(18) 0.0058(19) -0.0093(19) -0.0059(16)
O1 0.0460(18) 0.058(2) 0.0596(19) 0.0031(18) -0.0007(17) 0.0052(19)
N2 0.050(2) 0.050(2) 0.048(2) 0.001(2) -0.0078(19) 0.010(2)
N1 0.0419(19) 0.039(2) 0.0384(17) 0.0061(18) -0.0035(17) 0.0068(17)
N4 0.070(3) 0.035(2) 0.048(2) -0.004(2) -0.007(2) 0.0039(18)
C26 0.051(3) 0.039(2) 0.037(2) 0.004(2) 0.000(2) 0.000(2)
C8 0.054(3) 0.034(2) 0.040(2) 0.003(2) -0.002(2) -0.0022(19)
C7 0.049(3) 0.042(2) 0.047(2) 0.007(2) -0.004(2) 0.003(2)
C14 0.072(4) 0.046(3) 0.064(3) -0.003(3) -0.016(3) -0.008(3)
C27 0.053(3) 0.040(2) 0.042(2) 0.002(2) 0.001(2) 0.002(2)
C32 0.055(3) 0.037(2) 0.040(2) 0.001(2) -0.000(2) 0.002(2)
C18 0.048(3) 0.047(3) 0.051(3) 0.006(2) 0.002(2) 0.011(2)
C1 0.047(3) 0.043(3) 0.037(2) 0.002(2) -0.003(2) 0.002(2)
C23 0.062(3) 0.068(4) 0.072(3) -0.012(3) -0.010(3) 0.020(3)
C6 0.068(3) 0.044(3) 0.048(2) 0.009(3) -0.002(3) 0.007(2)
C17 0.045(2) 0.041(2) 0.044(2) 0.001(2) 0.000(2) 0.003(2)
C2 0.045(2) 0.046(3) 0.039(2) 0.004(2) -0.001(2) -0.001(2)
C9 0.059(3) 0.039(3) 0.044(2) 0.004(2) -0.009(2) -0.006(2)
C19 0.068(3) 0.069(4) 0.051(3) 0.006(3) 0.012(3) 0.004(3)
C4 0.053(3) 0.080(4) 0.050(3) 0.007(3) -0.016(3) -0.002(3)
C31 0.060(3) 0.060(3) 0.055(3) 0.009(3) -0.010(3) 0.015(3)
C21 0.078(4) 0.105(6) 0.093(5) -0.020(5) 0.014(4) 0.029(5)
C29 0.083(4) 0.053(3) 0.058(3) -0.007(3) 0.001(3) 0.016(3)
C10 0.076(4) 0.051(3) 0.049(3) 0.005(3) -0.007(3) -0.003(3)
C28 0.055(3) 0.056(3) 0.056(3) -0.009(3) -0.006(3) 0.008(3)
C3 0.059(3) 0.061(3) 0.048(3) -0.002(3) -0.015(3) -0.003(3)
C22 0.062(4) 0.096(5) 0.110(5) -0.024(4) 0.000(4) 0.028(5)
C5 0.065(3) 0.073(4) 0.047(3) 0.012(3) 0.000(3) 0.009(3)
C13 0.095(5) 0.070(4) 0.083(4) -0.015(4) -0.032(4) -0.012(4)
C30 0.080(4) 0.055(3) 0.063(3) 0.006(3) -0.003(3) 0.014(3)
C16 0.083(4) 0.054(3) 0.074(4) -0.020(3) -0.009(3) 0.012(3)
C15 0.068(4) 0.068(4) 0.086(4) -0.014(3) -0.008(3) 0.014(4)
C12 0.129(7) 0.066(4) 0.080(4) 0.001(5) -0.040(5) -0.017(4)
C11 0.113(5) 0.070(4) 0.049(3) 0.017(4) -0.014(4) -0.016(3)
C20 0.087(4) 0.083(5) 0.065(3) 0.008(4) 0.024(4) 0.021(3)
C24 0.091(5) 0.097(5) 0.085(4) -0.029(4) -0.030(4) 0.032(4)
C25 0.103(5) 0.100(5) 0.058(3) -0.046(5) -0.024(4) 0.010(4)

loop_
_atom_type_symbol
_atom_type_scat_dispersion_real
_atom_type_scat_dispersion_imag
_atom_type_scat_Cromer_Mann_a1
_atom_type_scat_Cromer_Mann_a2
_atom_type_scat_Cromer_Mann_a3
_atom_type_scat_Cromer_Mann_a4
_atom_type_scat_Cromer_Mann_b1
_atom_type_scat_Cromer_Mann_b2
_atom_type_scat_Cromer_Mann_b3
_atom_type_scat_Cromer_Mann_b4
_atom_type_scat_Cromer_Mann_c
_atom_type_scat_source
_atom_type_scat_dispersion_source
H 0.00000 0.00000 0.49300 0.32291 0.14019 0.04081 10.51090 26.12570 3.14236 57.79970 0.0030380000826 'International Tables Volume C Table 6.1.1.4 (pp. 500-502)' 'Henke, Gullikson and Davis, At. Data and Nucl. Data Tables, 1993, 54, 2'
C 0.01920 0.00962 2.31000 1.02000 1.58860 0.86500 20.84390 10.20750 0.56870 51.65120 0.215599998832 'International Tables Volume C Table 6.1.1.4 (pp. 500-502)' 'Henke, Gullikson and Davis, At. Data and Nucl. Data Tables, 1993, 54, 2'
O 0.05239 0.03377 3.04850 2.28680 1.54630 0.86700 13.27710 5.70110 0.32390 32.90890 0.250800013542 'International Tables Volume C Table 6.1.1.4 (pp. 500-502)' 'Henke, Gullikson and Davis, At. Data and Nucl. Data Tables, 1993, 54, 2'
N 0.03256 0.01839 12.21260 3.13220 2.01250 1.16630 0.00570 9.89330 28.99750 0.58260 -11.5290002823 'International Tables Volume C Table 6.1.1.4 (pp. 500-502)' 'Henke, Gullikson and Davis, At. Data and Nucl. Data Tables, 1993, 54, 2'

loop_
_geom_angle_atom_site_label_1
_geom_angle_atom_site_label_2
_geom_angle_atom_site_label_3
_geom_angle
C8 N3 N1 119.9(3)
C1 N3 N1 117.0(3)
C1 N3 C8 115.9(4)
C17 N2 C32 112.3(4)
C25 N2 C32 116.8(4)
C25 N2 C17 115.0(4)
C26 N1 N3 115.0(3)
C17 N1 N3 118.7(3)
C17 N1 C26 117.6(3)
C7 N4 C8 114.5(4)
C16 N4 C8 122.2(4)
C16 N4 C7 122.7(4)
N1 C26 O1 121.6(4)
C27 C26 O1 123.6(4)
C27 C26 N1 114.7(4)
N4 C8 N3 107.3(3)
C9 C8 N3 112.4(4)
C9 C8 N4 112.6(4)
H8 C8 N3 108.1(2)
H8 C8 N4 108.1(3)
H8 C8 C9 108.1(3)
C6 C7 N4 122.5(4)
C2 C7 N4 118.9(4)
C2 C7 C6 118.6(4)
C13 C14 C9 119.4(5)
C15 C14 C9 118.0(5)
C15 C14 C13 122.4(5)
C32 C27 C26 119.9(5)
C28 C27 C26 119.6(5)
C28 C27 C32 120.5(5)
C27 C32 N2 120.5(4)
C31 C32 N2 120.4(5)
C31 C32 C27 119.1(5)
C17 C18 C23 121.5(4)
C19 C18 C23 120.0(5)
C19 C18 C17 118.3(5)
O2 C1 N3 121.6(4)
C2 C1 N3 114.4(4)
C2 C1 O2 123.8(4)
C22 C23 C18 118.7(5)
C24 C23 C18 121.0(5)
C24 C23 C22 120.2(6)
C5 C6 C7 119.6(5)
H6 C6 C7 120.2(3)
H6 C6 C5 120.2(3)
N1 C17 N2 108.7(3)
C18 C17 N2 111.5(4)
C18 C17 N1 113.1(4)
H17 C17 N2 107.8(3)
H17 C17 N1 107.8(2)
H17 C17 C18 107.8(3)
C1 C2 C7 120.0(4)
C3 C2 C7 120.2(4)
C3 C2 C1 119.1(4)
C14 C9 C8 120.4(4)
C10 C9 C8 119.6(4)
C10 C9 C14 120.0(5)
C20 C19 C18 119.5(6)
H19 C19 C18 120.2(3)
H19 C19 C20 120.2(4)
C5 C4 C3 118.3(5)
H4 C4 C3 120.8(3)
H4 C4 C5 120.8(3)
C30 C31 C32 119.9(5)
H31 C31 C32 120.1(3)
H31 C31 C30 120.1(3)
C20 C21 C22 120.4(6)
H21 C21 C22 119.8(4)
H21 C21 C20 119.8(4)
C30 C29 C28 119.9(6)
H29 C29 C28 120.0(4)
H29 C29 C30 120.0(4)
C11 C10 C9 119.9(6)
H10 C10 C9 120.0(3)
H10 C10 C11 120.0(4)
C29 C28 C27 119.7(5)
H28 C28 C27 120.1(3)
H28 C28 C29 120.1(4)
C4 C3 C2 120.7(5)
H3 C3 C2 119.7(3)
H3 C3 C4 119.7(3)
C21 C22 C23 121.0(7)
H22 C22 C23 119.5(4)
H22 C22 C21 119.5(4)
C4 C5 C6 122.3(5)
H5 C5 C6 118.9(3)
H5 C5 C4 118.9(3)
C12 C13 C14 120.2(7)
H13 C13 C14 119.9(4)
H13 C13 C12 119.9(4)
C29 C30 C31 121.0(6)
H30 C30 C31 119.5(3)
H30 C30 C29 119.5(4)
C15 C16 N4 111.4(5)
H16a C16 N4 109.4(3)
H16a C16 C15 109.4(3)
H16b C16 N4 109.4(3)
H16b C16 C15 109.4(4)
H16b C16 H16a 108.0
C16 C15 C14 110.1(5)
H15a C15 C14 109.6(3)
H15a C15 C16 109.6(3)
H15b C15 C14 109.6(3)
H15b C15 C16 109.6(4)
H15b C15 H15a 108.2
C11 C12 C13 120.9(6)
H12 C12 C13 119.6(4)
H12 C12 C11 119.6(4)
C12 C11 C10 119.5(6)
H11 C11 C10 120.2(4)
H11 C11 C12 120.2(4)
C21 C20 C19 120.3(6)
H20 C20 C19 119.8(4)
H20 C20 C21 119.8(4)
C25 C24 C23 113.3(5)
H24a C24 C23 108.9(4)
H24a C24 C25 108.9(4)
H24b C24 C23 108.9(4)
H24b C24 C25 108.9(4)
H24b C24 H24a 107.7
C24 C25 N2 115.8(5)
H25a C25 N2 108.3(3)
H25a C25 C24 108.3(4)
H25b C25 N2 108.3(3)
H25b C25 C24 108.3(3)
H25b C25 H25a 107.4

loop_
_geom_bond_atom_site_label_1
_geom_bond_atom_site_label_2
_geom_bond_distance
N3 N1 1.402(5)
N3 C8 1.488(5)
N3 C1 1.374(5)
O2 C1 1.225(5)
O1 C26 1.222(5)
N2 C32 1.409(6)
N2 C17 1.440(5)
N2 C25 1.439(7)
N1 C26 1.387(5)
N1 C17 1.502(5)
N4 C8 1.444(5)
N4 C7 1.375(6)
N4 C16 1.448(6)
C26 C27 1.478(6)
C8 C9 1.498(6)
C8 H8 0.9800
C7 C6 1.399(6)
C7 C2 1.401(6)
C14 C9 1.390(7)
C14 C13 1.391(7)
C14 C15 1.506(7)
C27 C32 1.400(7)
C27 C28 1.381(7)
C32 C31 1.397(6)
C18 C23 1.386(7)
C18 C17 1.517(6)
C18 C19 1.410(6)
C1 C2 1.472(6)
C23 C22 1.406(8)
C23 C24 1.496(7)
C6 C5 1.376(7)
C6 H6 0.9300
C17 H17 0.9800
C2 C3 1.393(6)
C9 C10 1.393(6)
C19 C20 1.390(7)
C19 H19 0.9300
C4 C3 1.384(7)
C4 C5 1.382(8)
C4 H4 0.9300
C31 C30 1.378(8)
C31 H31 0.9300
C21 C22 1.369(9)
C21 C20 1.370(9)
C21 H21 0.9300
C29 C28 1.394(7)
C29 C30 1.375(8)
C29 H29 0.9300
C10 C11 1.386(7)
C10 H10 0.9300
C28 H28 0.9300
C3 H3 0.9300
C22 H22 0.9300
C5 H5 0.9300
C13 C12 1.368(9)
C13 H13 0.9300
C30 H30 0.9300
C16 C15 1.491(8)
C16 H16a 0.9700
C16 H16b 0.9700
C15 H15a 0.9700
C15 H15b 0.9700
C12 C11 1.385(10)
C12 H12 0.9300
C11 H11 0.9300
C20 H20 0.9300
C24 C25 1.447(8)
C24 H24a 0.9700
C24 H24b 0.9700
C25 H25a 0.9700
C25 H25b 0.9700
